data_4337367
loop_
_publ_author_name
'Wang, Cheng'
'Liu, Demin'
'Xie, Zhigang'
'Lin, Wenbin'

_publ_section_title
;
 Functional Metal-Organic Frameworks via Ligand Doping: Influences of
 Ligand Charge and Steric Demand.
;
_journal_issue 3
_journal_name_full 'Inorganic chemistry'
_journal_page_first 1331
_journal_page_last 1338
_journal_paper_doi 10.1021/ic402015q
_journal_volume 53
_journal_year 2014
_chemical_formula_sum 'C30 Ir3 N18 O13 Zn4'
_chemical_formula_weight 1658.56
_chemical_name_systematic
; 
 ? 
;
_space_group_IT_number 225
_symmetry_cell_setting cubic
_symmetry_space_group_name_Hall '-F 4 2 3'
_symmetry_space_group_name_H-M 'F m -3 m'
_atom_sites_solution_hydrogens none
_atom_sites_solution_primary direct
_atom_sites_solution_secondary difmap
_audit_creation_method SHELXL-97
_cell_angle_alpha 90.00
_cell_angle_beta 90.00
_cell_angle_gamma 90.00
_cell_formula_units_Z 8
_cell_length_a 34.0239(15)
_cell_length_b 34.0239(15)
_cell_length_c 34.0239(15)
_cell_measurement_temperature 293(2)
_cell_volume 39387(3)
_computing_structure_refinement 'SHELXL-97 (Sheldrick, 1997)'
_computing_structure_solution 'SHELXS-97 (Sheldrick, 1990)'
_diffrn_ambient_temperature 293(2)
_diffrn_measured_fraction_theta_full 1.000
_diffrn_measured_fraction_theta_max 1.000
_diffrn_radiation_monochromator graphite
_diffrn_radiation_source 'fine-focus sealed tube'
_diffrn_radiation_type CuK\a
_diffrn_radiation_wavelength 1.54178
_diffrn_reflns_av_R_equivalents 0.0634
_diffrn_reflns_av_sigmaI/netI 0.0419
_diffrn_reflns_limit_h_max 24
_diffrn_reflns_limit_h_min -12
_diffrn_reflns_limit_k_max 27
_diffrn_reflns_limit_k_min -3
_diffrn_reflns_limit_l_max 24
_diffrn_reflns_limit_l_min -9
_diffrn_reflns_number 3865
_diffrn_reflns_theta_full 38.05
_diffrn_reflns_theta_max 38.05
_diffrn_reflns_theta_min 2.25
_exptl_absorpt_coefficient_mu 4.512
_exptl_absorpt_correction_T_max 0.6611
_exptl_absorpt_correction_T_min 0.6611
_exptl_absorpt_correction_type empirical
_exptl_absorpt_process_details SABADS
_exptl_crystal_density_diffrn 0.559
_exptl_crystal_density_method 'not measured'
_exptl_crystal_F_000 6088
_refine_diff_density_max 0.452
_refine_diff_density_min -0.567
_refine_diff_density_rms 0.086
_refine_ls_extinction_method none
_refine_ls_goodness_of_fit_ref 1.639
_refine_ls_hydrogen_treatment none
_refine_ls_matrix_type full
_refine_ls_number_parameters 18
_refine_ls_number_reflns 593
_refine_ls_number_restraints 0
_refine_ls_restrained_S_all 1.639
_refine_ls_R_factor_all 0.1802
_refine_ls_R_factor_gt 0.1464
_refine_ls_shift/su_max 0.000
_refine_ls_shift/su_mean 0.000
_refine_ls_structure_factor_coef Fsqd
_refine_ls_weighting_details 'calc w=1/[\s^2^(Fo^2^)+(0.2000P)^2^+0.0000P] where P=(Fo^2^+2Fc^2^)/3'
_refine_ls_weighting_scheme calc
_refine_ls_wR_factor_gt 0.4220
_refine_ls_wR_factor_ref 0.4455
_reflns_number_gt 369
_reflns_number_total 593
_reflns_threshold_expression >2sigma(I)
_cod_data_source_file ic402015q_si_001.cif
_cod_data_source_block MOF1
_cod_depositor_comments
;
The following automatic conversions were performed:

'_symmetry_cell_setting' value 'Cubic' changed to 'cubic' according
to
/usr/data/users/saulius/automatic-downloads/current/ACS/lib/dictionaries/cif_core.dic
dictionary named 'cif_core.dic' version 2.4.2 from 2011-04-26.

Automatic conversion script
Id: cif_fix_values 2281 2013-09-26 08:29:07Z andrius 
;
_cod_original_sg_symbol_H-M Fm-3m
_cod_database_code 4337367

loop_
_symmetry_equiv_pos_as_xyz
'x, y, z'
'-x, -y, z'
'-x, y, -z'
'x, -y, -z'
'z, x, y'
'z, -x, -y'
'-z, -x, y'
'-z, x, -y'
'y, z, x'
'-y, z, -x'
'y, -z, -x'
'-y, -z, x'
'y, x, -z'
'-y, -x, -z'
'y, -x, z'
'-y, x, z'
'x, z, -y'
'-x, z, y'
'-x, -z, -y'
'x, -z, y'
'z, y, -x'
'z, -y, x'
'-z, y, x'
'-z, -y, -x'
'x, y+1/2, z+1/2'
'-x, -y+1/2, z+1/2'
'-x, y+1/2, -z+1/2'
'x, -y+1/2, -z+1/2'
'z, x+1/2, y+1/2'
'z, -x+1/2, -y+1/2'
'-z, -x+1/2, y+1/2'
'-z, x+1/2, -y+1/2'
'y, z+1/2, x+1/2'
'-y, z+1/2, -x+1/2'
'y, -z+1/2, -x+1/2'
'-y, -z+1/2, x+1/2'
'y, x+1/2, -z+1/2'
'-y, -x+1/2, -z+1/2'
'y, -x+1/2, z+1/2'
'-y, x+1/2, z+1/2'
'x, z+1/2, -y+1/2'
'-x, z+1/2, y+1/2'
'-x, -z+1/2, -y+1/2'
'x, -z+1/2, y+1/2'
'z, y+1/2, -x+1/2'
'z, -y+1/2, x+1/2'
'-z, y+1/2, x+1/2'
'-z, -y+1/2, -x+1/2'
'x+1/2, y, z+1/2'
'-x+1/2, -y, z+1/2'
'-x+1/2, y, -z+1/2'
'x+1/2, -y, -z+1/2'
'z+1/2, x, y+1/2'
'z+1/2, -x, -y+1/2'
'-z+1/2, -x, y+1/2'
'-z+1/2, x, -y+1/2'
'y+1/2, z, x+1/2'
'-y+1/2, z, -x+1/2'
'y+1/2, -z, -x+1/2'
'-y+1/2, -z, x+1/2'
'y+1/2, x, -z+1/2'
'-y+1/2, -x, -z+1/2'
'y+1/2, -x, z+1/2'
'-y+1/2, x, z+1/2'
'x+1/2, z, -y+1/2'
'-x+1/2, z, y+1/2'
'-x+1/2, -z, -y+1/2'
'x+1/2, -z, y+1/2'
'z+1/2, y, -x+1/2'
'z+1/2, -y, x+1/2'
'-z+1/2, y, x+1/2'
'-z+1/2, -y, -x+1/2'
'x+1/2, y+1/2, z'
'-x+1/2, -y+1/2, z'
'-x+1/2, y+1/2, -z'
'x+1/2, -y+1/2, -z'
'z+1/2, x+1/2, y'
'z+1/2, -x+1/2, -y'
'-z+1/2, -x+1/2, y'
'-z+1/2, x+1/2, -y'
'y+1/2, z+1/2, x'
'-y+1/2, z+1/2, -x'
'y+1/2, -z+1/2, -x'
'-y+1/2, -z+1/2, x'
'y+1/2, x+1/2, -z'
'-y+1/2, -x+1/2, -z'
'y+1/2, -x+1/2, z'
'-y+1/2, x+1/2, z'
'x+1/2, z+1/2, -y'
'-x+1/2, z+1/2, y'
'-x+1/2, -z+1/2, -y'
'x+1/2, -z+1/2, y'
'z+1/2, y+1/2, -x'
'z+1/2, -y+1/2, x'
'-z+1/2, y+1/2, x'
'-z+1/2, -y+1/2, -x'
'-x, -y, -z'
'x, y, -z'
'x, -y, z'
'-x, y, z'
'-z, -x, -y'
'-z, x, y'
'z, x, -y'
'z, -x, y'
'-y, -z, -x'
'y, -z, x'
'-y, z, x'
'y, z, -x'
'-y, -x, z'
'y, x, z'
'-y, x, -z'
'y, -x, -z'
'-x, -z, y'
'x, -z, -y'
'x, z, y'
'-x, z, -y'
'-z, -y, x'
'-z, y, -x'
'z, -y, -x'
'z, y, x'
'-x, -y+1/2, -z+1/2'
'x, y+1/2, -z+1/2'
'x, -y+1/2, z+1/2'
'-x, y+1/2, z+1/2'
'-z, -x+1/2, -y+1/2'
'-z, x+1/2, y+1/2'
'z, x+1/2, -y+1/2'
'z, -x+1/2, y+1/2'
'-y, -z+1/2, -x+1/2'
'y, -z+1/2, x+1/2'
'-y, z+1/2, x+1/2'
'y, z+1/2, -x+1/2'
'-y, -x+1/2, z+1/2'
'y, x+1/2, z+1/2'
'-y, x+1/2, -z+1/2'
'y, -x+1/2, -z+1/2'
'-x, -z+1/2, y+1/2'
'x, -z+1/2, -y+1/2'
'x, z+1/2, y+1/2'
'-x, z+1/2, -y+1/2'
'-z, -y+1/2, x+1/2'
'-z, y+1/2, -x+1/2'
'z, -y+1/2, -x+1/2'
'z, y+1/2, x+1/2'
'-x+1/2, -y, -z+1/2'
'x+1/2, y, -z+1/2'
'x+1/2, -y, z+1/2'
'-x+1/2, y, z+1/2'
'-z+1/2, -x, -y+1/2'
'-z+1/2, x, y+1/2'
'z+1/2, x, -y+1/2'
'z+1/2, -x, y+1/2'
'-y+1/2, -z, -x+1/2'
'y+1/2, -z, x+1/2'
'-y+1/2, z, x+1/2'
'y+1/2, z, -x+1/2'
'-y+1/2, -x, z+1/2'
'y+1/2, x, z+1/2'
'-y+1/2, x, -z+1/2'
'y+1/2, -x, -z+1/2'
'-x+1/2, -z, y+1/2'
'x+1/2, -z, -y+1/2'
'x+1/2, z, y+1/2'
'-x+1/2, z, -y+1/2'
'-z+1/2, -y, x+1/2'
'-z+1/2, y, -x+1/2'
'z+1/2, -y, -x+1/2'
'z+1/2, y, x+1/2'
'-x+1/2, -y+1/2, -z'
'x+1/2, y+1/2, -z'
'x+1/2, -y+1/2, z'
'-x+1/2, y+1/2, z'
'-z+1/2, -x+1/2, -y'
'-z+1/2, x+1/2, y'
'z+1/2, x+1/2, -y'
'z+1/2, -x+1/2, y'
'-y+1/2, -z+1/2, -x'
'y+1/2, -z+1/2, x'
'-y+1/2, z+1/2, x'
'y+1/2, z+1/2, -x'
'-y+1/2, -x+1/2, z'
'y+1/2, x+1/2, z'
'-y+1/2, x+1/2, -z'
'y+1/2, -x+1/2, -z'
'-x+1/2, -z+1/2, y'
'x+1/2, -z+1/2, -y'
'x+1/2, z+1/2, y'
'-x+1/2, z+1/2, -y'
'-z+1/2, -y+1/2, x'
'-z+1/2, y+1/2, -x'
'z+1/2, -y+1/2, -x'
'z+1/2, y+1/2, x'

loop_
_atom_site_label
_atom_site_type_symbol
_atom_site_fract_x
_atom_site_fract_y
_atom_site_fract_z
_atom_site_U_iso_or_equiv
_atom_site_adp_type
_atom_site_occupancy
_atom_site_symmetry_multiplicity
_atom_site_calc_flag
_atom_site_refinement_flags
C1 C 0.2829 0.7640 0.4188 0.28(3) Uiso 0.50 1 d P
N2 N 0.2830 0.7642 0.4602 0.46(5) Uiso 0.50 1 d P
C3 C 0.2500 0.7500 0.5216 0.46(6) Uiso 1 4 d S
C4 C 0.2500 0.7500 0.6432 0.169(16) Uiso 1 4 d S
C5 C 0.2500 0.7500 0.5990 0.39(4) Uiso 1 4 d S
Zn6 Zn 0.2171 0.2171 0.2171 0.126(3) Uani 1 6 d S
O7 O 0.2500 0.2500 0.2500 0.075(13) Uiso 1 24 d S
O8 O 0.2217 0.2217 0.1668 0.189(8) Uiso 1 2 d S
Ir1 Ir 0.2270(3) 0.1861(2) 0.0000 0.286(7) Uani 0.25 2 d SP
CQ1 N 0.3154 0.1846 0.0000 0.42(7) Uiso 0.50 4 d SP
CQ2 N 0.1997 0.1421 0.0424 0.6(3) Uiso 0.13 1 d P

loop_
_atom_site_aniso_label
_atom_site_aniso_U_11
_atom_site_aniso_U_22
_atom_site_aniso_U_33
_atom_site_aniso_U_23
_atom_site_aniso_U_13
_atom_site_aniso_U_12
Zn6 0.126(3) 0.126(3) 0.126(3) -0.001(2) -0.001(2) -0.001(2)
Ir1 0.547(17) 0.193(8) 0.119(6) 0.000 0.000 -0.110(8)

loop_
_atom_type_symbol
_atom_type_description
_atom_type_scat_dispersion_real
_atom_type_scat_dispersion_imag
_atom_type_scat_source
C C 0.0181 0.0091 'International Tables Vol C Tables 4.2.6.8 and 6.1.1.4'
N N 0.0311 0.0180 'International Tables Vol C Tables 4.2.6.8 and 6.1.1.4'
O O 0.0492 0.0322 'International Tables Vol C Tables 4.2.6.8 and 6.1.1.4'
Zn Zn -1.5491 0.6778 'International Tables Vol C Tables 4.2.6.8 and 6.1.1.4'
Ir Ir -4.7710 6.5667 'International Tables Vol C Tables 4.2.6.8 and 6.1.1.4'

loop_
_geom_angle_atom_site_label_1
_geom_angle_atom_site_label_2
_geom_angle_atom_site_label_3
_geom_angle
_geom_angle_site_symmetry_1
_geom_angle_site_symmetry_3
C1 C1 C5 70.5 182_455 169_566
C1 C1 N2 89.9 182_455 .
C5 C1 N2 116.5 169_566 .
C1 C1 N2 57.2 182_455 182_455
C5 C1 N2 101.3 169_566 182_455
N2 C1 N2 32.7 . 182_455
N2 N2 C3 70.730(1) 182_455 169_566
N2 N2 C1 90.1 182_455 .
C3 N2 C1 116.9 169_566 .
N2 N2 C1 57.2 182_455 182_455
C3 N2 C1 101.6 169_566 182_455
C1 N2 C1 32.9 . 182_455
N2 N2 Ir1 107.8(3) 182_455 157_565
C3 N2 Ir1 101.70(19) 169_566 157_565
C1 N2 Ir1 141.14(18) . 157_565
C1 N2 Ir1 145.2(3) 182_455 157_565
N2 N2 Ir1 49.1(2) 182_455 145_565
C3 N2 Ir1 82.2(2) 169_566 145_565
C1 N2 Ir1 128.30(12) . 145_565
C1 N2 Ir1 99.53(16) 182_455 145_565
Ir1 N2 Ir1 58.7(6) 157_565 145_565
N2 C3 N2 38.5 85_456 98_556
N2 C3 N2 126.1 85_456 14_666
N2 C3 N2 111.8 98_556 14_666
N2 C3 N2 111.8 85_456 169_566
N2 C3 N2 126.1 98_556 169_566
N2 C3 N2 38.5 14_666 169_566
N2 C3 C3 117.0 85_456 169_566
N2 C3 C3 117.0 98_556 169_566
N2 C3 C3 116.955(1) 14_666 169_566
N2 C3 C3 117.0 169_566 169_566
N2 C3 Ir1 135.8(2) 85_456 37
N2 C3 Ir1 170.12(9) 98_556 37
N2 C3 Ir1 63.73(19) 14_666 37
N2 C3 Ir1 44.70(6) 169_566 37
C3 C3 Ir1 72.38(5) 169_566 37
N2 C3 Ir1 63.73(19) 85_456 157_565
N2 C3 Ir1 44.70(6) 98_556 157_565
N2 C3 Ir1 135.8(2) 14_666 157_565
N2 C3 Ir1 170.12(9) 169_566 157_565
C3 C3 Ir1 72.38(5) 169_566 157_565
Ir1 C3 Ir1 144.77(10) 37 157_565
N2 C3 Ir1 170.12(9) 85_456 25
N2 C3 Ir1 135.8(2) 98_556 25
N2 C3 Ir1 44.70(6) 14_666 25
N2 C3 Ir1 63.73(19) 169_566 25
C3 C3 Ir1 72.38(5) 169_566 25
Ir1 C3 Ir1 47.9(5) 37 25
Ir1 C3 Ir1 119.1(4) 157_565 25
N2 C3 Ir1 44.70(6) 85_456 145_565
N2 C3 Ir1 63.73(19) 98_556 145_565
N2 C3 Ir1 170.12(9) 14_666 145_565
N2 C3 Ir1 135.8(2) 169_566 145_565
C3 C3 Ir1 72.38(5) 169_566 145_565
Ir1 C3 Ir1 119.1(4) 37 145_565
Ir1 C3 Ir1 47.9(5) 157_565 145_565
Ir1 C3 Ir1 144.77(10) 25 145_565
C5 C4 O8 120.515(1) . 50_565
C5 C4 O8 120.515(1) . 25
O8 C4 O8 118.970(2) 50_565 25
C1 C5 C1 39.0 14_666 169_566
C1 C5 C1 127.1 14_666 85_456
C1 C5 C1 112.3 169_566 85_456
C1 C5 C1 112.331(1) 14_666 98_556
C1 C5 C1 127.1 169_566 98_556
C1 C5 C1 39.032(2) 85_456 98_556
C1 C5 C4 116.5 14_666 .
C1 C5 C4 116.5 169_566 .
C1 C5 C4 116.5 85_456 .
C1 C5 C4 116.5 98_556 .
O8 Zn6 O8 99.9 9 5
O8 Zn6 O8 99.9 9 .
O8 Zn6 O8 99.9 5 .
O8 Zn6 O7 117.9 9 .
O8 Zn6 O7 117.9 5 .
O8 Zn6 O7 117.9 . .
Zn6 O7 Zn6 109.5 . 28
Zn6 O7 Zn6 109.5 . 74
Zn6 O7 Zn6 109.5 28 74
Zn6 O7 Zn6 109.5 . 51
Zn6 O7 Zn6 109.5 28 51
Zn6 O7 Zn6 109.5 74 51
C4 O8 Zn6 127.9 25_544 .
N2 Ir1 N2 102.1(4) 38_655 133_654
N2 Ir1 CQ1 80.7(3) 38_655 .
N2 Ir1 CQ1 80.7(3) 133_654 .
N2 Ir1 C3 33.60(13) 38_655 25_544
N2 Ir1 C3 68.8(2) 133_654 25_544
CQ1 Ir1 C3 72.1(2) . 25_544
N2 Ir1 C3 68.8(2) 38_655 145_565
N2 Ir1 C3 33.60(13) 133_654 145_565
CQ1 Ir1 C3 72.1(2) . 145_565
C3 Ir1 C3 35.23(10) 25_544 145_565
N2 Ir1 N2 23.10(11) 38_655 145_565
N2 Ir1 N2 92.3(3) 133_654 145_565
CQ1 Ir1 N2 99.7(3) . 145_565
C3 Ir1 N2 34.05(10) 25_544 145_565
C3 Ir1 N2 62.94(18) 145_565 145_565
N2 Ir1 N2 92.3(3) 38_655 50_564
N2 Ir1 N2 23.10(11) 133_654 50_564
CQ1 Ir1 N2 99.7(3) . 50_564
C3 Ir1 N2 62.94(18) 25_544 50_564
C3 Ir1 N2 34.05(10) 145_565 50_564
N2 Ir1 N2 76.3(2) 145_565 50_564
N2 Ir1 CQ2 163.8(5) 38_655 98
N2 Ir1 CQ2 88.59(10) 133_654 98
CQ1 Ir1 CQ2 113.4(3) . 98
C3 Ir1 CQ2 155.9(2) 25_544 98
C3 Ir1 CQ2 122.01(10) 145_565 98
N2 Ir1 CQ2 146.6(5) 145_565 98
N2 Ir1 CQ2 93.05(17) 50_564 98
N2 Ir1 CQ2 88.59(10) 38_655 .
N2 Ir1 CQ2 163.8(5) 133_654 .
CQ1 Ir1 CQ2 113.4(3) . .
C3 Ir1 CQ2 122.01(10) 25_544 .
C3 Ir1 CQ2 155.9(2) 145_565 .
N2 Ir1 CQ2 93.05(17) 145_565 .
N2 Ir1 CQ2 146.6(5) 50_564 .
CQ2 Ir1 CQ2 78.5(2) 98 .
N2 Ir1 Ir1 72.2(3) 38_655 13
N2 Ir1 Ir1 72.2(3) 133_654 13
CQ1 Ir1 Ir1 136.00(14) . 13
C3 Ir1 Ir1 66.0(2) 25_544 13
C3 Ir1 Ir1 66.0(2) 145_565 13
N2 Ir1 Ir1 49.1(2) 145_565 13
N2 Ir1 Ir1 49.1(2) 50_564 13
CQ2 Ir1 Ir1 100.2(3) 98 13
CQ2 Ir1 Ir1 100.2(3) . 13
Ir1 CQ1 Ir1 88.0(3) . 181

loop_
_geom_bond_atom_site_label_1
_geom_bond_atom_site_label_2
_geom_bond_distance
_geom_bond_site_symmetry_2
C1 C1 0.9089 182_455
C1 C5 1.3604 169_566
C1 N2 1.4082 .
C1 N2 1.6747 182_455
N2 N2 0.9037 182_455
N2 C3 1.3691 169_566
N2 C1 1.6747 182_455
N2 Ir1 1.740(5) 157_565
N2 Ir1 2.193(6) 145_565
C3 N2 1.3691 85_456
C3 N2 1.3691 98_556
C3 N2 1.3691 14_666
C3 N2 1.3691 169_566
C3 C3 1.4664 169_566
C3 Ir1 2.423(7) 37
C3 Ir1 2.423(7) 157_565
C3 Ir1 2.423(7) 25
C3 Ir1 2.423(7) 145_565
C4 C5 1.5045 .
C4 O8 1.5807 50_565
C4 O8 1.5807 25
C5 C1 1.3604 14_666
C5 C1 1.3604 169_566
C5 C1 1.3604 85_456
C5 C1 1.3604 98_556
Zn6 O8 1.7257 9
Zn6 O8 1.7257 5
Zn6 O8 1.7257 .
Zn6 O7 1.9388 .
O7 Zn6 1.93882(10) 28
O7 Zn6 1.9388 74
O7 Zn6 1.9388 51
O8 C4 1.5807 25_544
Ir1 N2 1.740(4) 38_655
Ir1 N2 1.740(4) 133_654
Ir1 CQ1 3.007(11) .
Ir1 C3 2.423(7) 25_544
Ir1 C3 2.423(7) 145_565
Ir1 N2 2.193(6) 145_565
Ir1 N2 2.193(6) 50_564
Ir1 CQ2 2.279(6) 98
Ir1 CQ2 2.279(6) .
Ir1 Ir1 1.969(19) 13
CQ1 Ir1 3.007(11) 181
